data_4305591
loop_
_publ_author_name
'Desmond J. Hubbard'
'Alexander R. Johnston'
'Hernan Sanchez Casalongue'
'Amy Narducci Sarjeant'
'Alexander J. Norquist'

_publ_section_title
;
Synthetic Approaches for Noncentrosymmetric Molybdates
;
_journal_name_full 'Inorganic Chemistry'
_journal_page_first 8518
_journal_page_last 8525
_journal_paper_doi 10.1021/ic800572g
_journal_volume 47
_journal_year 2008
_chemical_formula_moiety 'C12 H36 Mo8 N4 O26'
_chemical_formula_sum 'C12 H36 Mo8 N4 O26'
_chemical_formula_weight 1419.95
_space_group_IT_number 14
_symmetry_cell_setting monoclinic
_symmetry_space_group_name_Hall '-P 2yn'
_symmetry_space_group_name_H-M 'P 1 21/n 1'
_atom_sites_solution_hydrogens geom
_atom_sites_solution_primary direct
_audit_creation_date 06-07-17
_audit_creation_method CRYSTALS_ver_12.83
_cell_angle_alpha 90
_cell_angle_beta 97.862(12)
_cell_angle_gamma 90
_cell_formula_units_Z 2
_cell_length_a 8.9257(13)
_cell_length_b 15.717(2)
_cell_length_c 11.9316(17)
_cell_measurement_reflns_used 23115
_cell_measurement_temperature 110
_cell_measurement_theta_max 32
_cell_measurement_theta_min 4
_cell_volume 1658.1(4)
_computing_cell_refinement 'DENZO/SCALEPACK (Otwinowski & Minor, 1997)'
_computing_data_collection 'COLLECT (Nonius, 1997-2001).'
_computing_data_reduction 'DENZO/SCALEPACK (Otwinowski & Minor, 1997)'
_computing_molecular_graphics 'CAMERON (Watkin et al., 1996)'
_computing_publication_material 'CRYSTALS (Betteridge et al., 2003)'
_computing_structure_refinement 'CRYSTALS (Betteridge et al., 2003)'
_computing_structure_solution 'USER DEFINED STRUCTURE SOLUTION'
_diffrn_ambient_temperature 110
_diffrn_measured_fraction_theta_full 0.996
_diffrn_measured_fraction_theta_max 0.944
_diffrn_measurement_device_type 'Nonius KappaCCD'
_diffrn_measurement_method \w
_diffrn_radiation_monochromator graphite
_diffrn_radiation_type 'Mo K\a'
_diffrn_radiation_wavelength 0.71073
_diffrn_reflns_av_R_equivalents 0.048
_diffrn_reflns_limit_h_max 13
_diffrn_reflns_limit_h_min -12
_diffrn_reflns_limit_k_max 22
_diffrn_reflns_limit_k_min -22
_diffrn_reflns_limit_l_max 17
_diffrn_reflns_limit_l_min -17
_diffrn_reflns_number 32948
_diffrn_reflns_theta_full 29.805
_diffrn_reflns_theta_max 31.707
_diffrn_reflns_theta_min 4.012
_diffrn_standards_number 0
_exptl_absorpt_coefficient_mu 3.026
_exptl_absorpt_correction_T_max 0.62
_exptl_absorpt_correction_T_min 0.47
_exptl_absorpt_correction_type multi-scan
_exptl_absorpt_process_details 'DENZO/SCALEPACK (Otwinowski & Minor, 1997)'
_exptl_crystal_colour colorless
_exptl_crystal_density_diffrn 2.844
_exptl_crystal_description plate
_exptl_crystal_F_000 1360
_exptl_crystal_size_max 0.34
_exptl_crystal_size_mid 0.25
_exptl_crystal_size_min 0.16
_refine_diff_density_max 0.59
_refine_diff_density_min -0.81
_refine_ls_extinction_coef 93(2)
_refine_ls_extinction_method 'Larson (1970), Equation 22'
_refine_ls_goodness_of_fit_ref 0.9069
_refine_ls_hydrogen_treatment constr
_refine_ls_matrix_type full
_refine_ls_number_parameters 227
_refine_ls_number_reflns 3930
_refine_ls_number_restraints 0
_refine_ls_R_factor_all 0.0285
_refine_ls_R_factor_gt 0.0191
_refine_ls_shift/su_max 0.001683
_refine_ls_structure_factor_coef Fsqd
_refine_ls_weighting_details
;
 Method, part 1, Chebychev polynomial, (Watkin, 1994, Prince, 1982) 
 [weight] = 1.0/[A~0~*T~0~(x)+A~1~*T~1~(x) ... +A~n-1~]*T~n-1~(x)] 
 where A~i~ are the Chebychev coefficients listed below and x= Fcalc/Fmax 
 Method = Robust Weighting (Prince, 1982) 
 W = [weight] * [1-(deltaF/6*sigmaF)^2^]^2^ 
 A~i~ are: 
 0.235E+04 0.344E+04 0.214E+04 0.154E+04 308. 
;
_refine_ls_weighting_scheme calc
_refine_ls_wR_factor_all 0.0633
_refine_ls_wR_factor_gt 0.0466
_refine_ls_wR_factor_ref 0.0466
_reflns_limit_h_max 12
_reflns_limit_h_min -13
_reflns_limit_k_max 22
_reflns_limit_k_min 0
_reflns_limit_l_max 17
_reflns_limit_l_min 0
_reflns_number_gt 3930
_reflns_number_total 5299
_reflns_threshold_expression I>3.0\s(I)
_oxford_diffrn_Wilson_B_factor 0.00
_oxford_diffrn_Wilson_scale 0.00
_oxford_refine_ls_scale 2.94(2)
_oxford_structure_analysis_title '6301543 Compound X'
_cod_data_source_file ic800572g-file002_2.cif
_cod_data_source_block x0263_compound-2
_cod_depositor_comments
;
The following automatic conversions were performed:
'_symmetry_cell_setting' value 'Monoclinic' changed to 'monoclinic'
according to '/home/saulius/struct/CIF-dictionaries/cif_core.dic'
dictionary named 'cif_core.dic' version 2.4.1 from 2010-06-29.

Automatic conversion script
Id: cif_fix_enum 1527 2010-12-29 10:47:43Z saulius 
;
_cod_original_sg_symbol_H-M 'P 1 21/n 1 '
_cod_database_code 4305591

loop_
_symmetry_equiv_pos_as_xyz
x,y,z
-x,-y,-z
-x+1/2,y+1/2,-z+1/2
x+1/2,-y+1/2,z+1/2

loop_
_atom_site_label
_atom_site_type_symbol
_atom_site_fract_x
_atom_site_fract_y
_atom_site_fract_z
_atom_site_U_iso_or_equiv
_atom_site_occupancy
_atom_site_adp_type
_atom_site_refinement_flags_posn
_atom_site_refinement_flags_adp
_atom_site_refinement_flags_occupancy
_atom_site_disorder_assembly
_atom_site_disorder_group
_atom_site_attached_hydrogens
Mo1 Mo 0.28310(2) 0.591908(14) 0.213883(18) 0.0076 1.0000 Uani . . . . . .
Mo2 Mo 0.07232(2) 0.422881(14) 0.217367(17) 0.0070 1.0000 Uani . . . . . .
Mo3 Mo 0.02149(2) 0.680326(14) 0.031997(18) 0.0066 1.0000 Uani . . . . . .
Mo4 Mo -0.18182(2) 0.512601(14) 0.040079(17) 0.0058 1.0000 Uani . . . . . .
O1 O 0.4702(2) 0.60912(14) 0.25761(17) 0.0133 1.0000 Uani . . . . . .
O2 O 0.1907(2) 0.63232(14) 0.31776(17) 0.0131 1.0000 Uani . . . . . .
O3 O 0.2657(2) 0.47316(12) 0.24886(16) 0.0094 1.0000 Uani . . . . . .
O4 O 0.2290(2) 0.67720(12) 0.09869(16) 0.0093 1.0000 Uani . . . . . .
O5 O 0.3350(2) 0.52809(13) 0.05160(16) 0.0087 1.0000 Uani . . . . . .
O6 O 0.0494(2) 0.54179(12) 0.09975(15) 0.0077 1.0000 Uani . . . . . .
O7 O 0.1083(2) 0.32233(13) 0.26469(17) 0.0131 1.0000 Uani . . . . . .
O8 O -0.0205(2) 0.46978(13) 0.31860(16) 0.0108 1.0000 Uani . . . . . .
O9 O 0.1511(2) 0.38575(12) 0.04837(15) 0.0075 1.0000 Uani . . . . . .
O10 O -0.1118(2) 0.40354(12) 0.10470(16) 0.0079 1.0000 Uani . . . . . .
O11 O -0.0667(2) 0.71653(13) 0.14027(16) 0.0109 1.0000 Uani . . . . . .
O12 O 0.0282(2) 0.76605(13) -0.05385(17) 0.0120 1.0000 Uani . . . . . .
O13 O -0.2588(2) 0.55501(13) 0.14998(16) 0.0109 1.0000 Uani . . . . . .
N1 N 0.9407(3) 0.77984(15) 0.45508(19) 0.0106 1.0000 Uani . . . . . .
N2 N 0.7466(3) 0.56780(15) 0.39693(19) 0.0091 1.0000 Uani . . . . . .
C1 C 0.8696(3) 0.70606(18) 0.3886(2) 0.0109 1.0000 Uani . . . . . .
C2 C 0.8314(3) 0.63536(17) 0.4654(2) 0.0096 1.0000 Uani . . . . . .
C3 C 1.0808(3) 0.75588(19) 0.5325(2) 0.0142 1.0000 Uani . . . . . .
C4 C 0.9739(4) 0.84825(19) 0.3755(3) 0.0165 1.0000 Uani . . . . . .
C5 C 0.7042(3) 0.49691(18) 0.4703(2) 0.0120 1.0000 Uani . . . . . .
C6 C 0.6328(3) 0.42355(19) 0.4000(3) 0.0155 1.0000 Uani . . . . . .
H1 H 0.8656 0.8025 0.5025 0.0102 1.0000 Uiso R . . . . .
H2 H 0.7747 0.7255 0.3411 0.0109 1.0000 Uiso R . . . . .
H3 H 0.9419 0.6840 0.3385 0.0109 1.0000 Uiso R . . . . .
H4 H 0.7680 0.6584 0.5213 0.0083 1.0000 Uiso R . . . . .
H5 H 0.9268 0.6108 0.5066 0.0083 1.0000 Uiso R . . . . .
H6 H 0.6525 0.5930 0.3547 0.0085 1.0000 Uiso R . . . . .
H7 H 0.8111 0.5446 0.3419 0.0085 1.0000 Uiso R . . . . .
H8 H 1.1232 0.8072 0.5751 0.0144 1.0000 Uiso R . . . . .
H9 H 1.0557 0.7116 0.5872 0.0144 1.0000 Uiso R . . . . .
H10 H 1.1573 0.7327 0.4867 0.0144 1.0000 Uiso R . . . . .
H11 H 1.0213 0.8979 0.4193 0.0171 1.0000 Uiso R . . . . .
H12 H 1.0451 0.8259 0.3246 0.0171 1.0000 Uiso R . . . . .
H13 H 0.8777 0.8667 0.3290 0.0171 1.0000 Uiso R . . . . .
H14 H 0.6307 0.5188 0.5196 0.0117 1.0000 Uiso R . . . . .
H15 H 0.7973 0.4760 0.5187 0.0117 1.0000 Uiso R . . . . .
H16 H 0.6055 0.3769 0.4505 0.0156 1.0000 Uiso R . . . . .
H17 H 0.7062 0.4015 0.3507 0.0156 1.0000 Uiso R . . . . .
H18 H 0.5396 0.4442 0.3516 0.0156 1.0000 Uiso R . . . . .

loop_
_atom_site_aniso_label
_atom_site_aniso_U_11
_atom_site_aniso_U_22
_atom_site_aniso_U_33
_atom_site_aniso_U_23
_atom_site_aniso_U_13
_atom_site_aniso_U_12
Mo1 0.00824(10) 0.00835(10) 0.00578(9) -0.00036(7) -0.00049(7) 0.00137(7)
Mo2 0.00823(10) 0.00793(10) 0.00474(9) 0.00090(7) 0.00004(7) 0.00148(7)
Mo3 0.00769(10) 0.00552(9) 0.00649(9) -0.00018(7) 0.00014(7) 0.00108(7)
Mo4 0.00645(9) 0.00590(10) 0.00488(9) 0.00008(7) 0.00042(7) 0.00147(7)
O1 0.0109(9) 0.0157(10) 0.0123(9) -0.0010(7) -0.0020(7) 0.0006(7)
O2 0.0161(9) 0.0137(9) 0.0095(8) 0.0010(7) 0.0020(7) 0.0025(8)
O3 0.0098(8) 0.0095(8) 0.0083(8) -0.0002(7) -0.0007(6) 0.0016(7)
O4 0.0092(8) 0.0083(8) 0.0098(8) 0.0002(6) -0.0004(6) 0.0007(6)
O5 0.0082(8) 0.0104(8) 0.0072(8) 0.0013(6) -0.0003(6) 0.0014(7)
O6 0.0090(8) 0.0068(8) 0.0070(8) 0.0011(6) 0.0001(6) 0.0006(6)
O7 0.0177(10) 0.0109(9) 0.0101(9) 0.0019(7) -0.0003(7) 0.0027(7)
O8 0.0096(8) 0.0142(9) 0.0084(8) -0.0005(7) 0.0009(6) 0.0013(7)
O9 0.0084(8) 0.0067(8) 0.0070(8) 0.0004(6) 0.0002(6) 0.0020(6)
O10 0.0091(8) 0.0068(8) 0.0076(8) 0.0019(6) 0.0000(6) 0.0009(6)
O11 0.0107(8) 0.0120(9) 0.0098(8) -0.0015(7) 0.0011(7) 0.0015(7)
O12 0.0139(9) 0.0104(9) 0.0108(8) 0.0022(7) -0.0013(7) 0.0002(7)
O13 0.0120(9) 0.0119(9) 0.0092(8) 0.0005(7) 0.0025(7) 0.0026(7)
N1 0.0116(10) 0.0095(10) 0.0107(10) -0.0011(8) 0.0017(8) -0.0014(8)
N2 0.0092(10) 0.0095(10) 0.0083(9) 0.0013(8) -0.0001(7) -0.0012(8)
C1 0.0136(12) 0.0113(11) 0.0079(10) -0.0002(9) 0.0016(9) -0.0029(9)
C2 0.0105(11) 0.0108(11) 0.0068(10) 0.0006(8) -0.0010(8) -0.0036(9)
C3 0.0137(12) 0.0151(12) 0.0128(12) 0.0010(10) -0.0022(9) -0.0045(10)
C4 0.0203(14) 0.0112(12) 0.0179(13) 0.0023(10) 0.0024(11) -0.0033(10)
C5 0.0151(12) 0.0111(12) 0.0094(11) 0.0016(9) 0.0000(9) -0.0028(10)
C6 0.0132(12) 0.0135(13) 0.0194(13) -0.0012(10) 0.0004(10) -0.0032(10)

loop_
_atom_type_symbol
_atom_type_scat_dispersion_real
_atom_type_scat_dispersion_imag
_atom_type_scat_Cromer_Mann_a1
_atom_type_scat_Cromer_Mann_b1
_atom_type_scat_Cromer_Mann_a2
_atom_type_scat_Cromer_Mann_b2
_atom_type_scat_Cromer_Mann_a3
_atom_type_scat_Cromer_Mann_b3
_atom_type_scat_Cromer_Mann_a4
_atom_type_scat_Cromer_Mann_b4
_atom_type_scat_Cromer_Mann_c
_atom_type_scat_source
Mo -1.6832 0.6857 3.7025 0.2772 17.2356 1.0958 12.8876 11.0040 3.7429 61.6584 4.3875 'International Tables Vol C 4.2.6.8 and 6.1.1.4'
O 0.0106 0.0060 3.0485 13.2771 2.2868 5.7011 1.5463 0.3239 0.8670 32.9089 0.2508 'International Tables Vol C 4.2.6.8 and 6.1.1.4'
C 0.0033 0.0016 2.3100 20.8439 1.0200 10.2075 1.5886 0.5687 0.8650 51.6512 0.2156 'International Tables Vol C 4.2.6.8 and 6.1.1.4'
N 0.0061 0.0033 12.2126 0.0057 3.1322 9.8933 2.0125 28.9975 1.1663 0.5826 -11.5290 'International Tables Vol C 4.2.6.8 and 6.1.1.4'
H 0.0000 0.0000 0.4930 10.5109 0.3229 26.1257 0.1402 3.1424 0.0408 57.7998 0.0030 'International Tables Vol C 4.2.6.8 and 6.1.1.4'

loop_
_geom_angle_atom_site_label_1
_geom_angle_site_symmetry_1
_geom_angle_atom_site_label_2
_geom_angle_site_symmetry_2
_geom_angle_atom_site_label_3
_geom_angle_site_symmetry_3
_geom_angle
_geom_angle_publ_flag
Mo2 . Mo1 . Mo3 . 89.647(17) yes
Mo2 . Mo1 . O1 . 132.04(7) yes
Mo3 . Mo1 . O1 . 135.82(7) yes
Mo2 . Mo1 . O2 . 87.54(7) yes
Mo3 . Mo1 . O2 . 87.23(7) yes
O1 . Mo1 . O2 . 105.67(10) yes
Mo2 . Mo1 . O3 . 30.95(6) yes
Mo3 . Mo1 . O3 . 118.99(6) yes
O1 . Mo1 . O3 . 101.10(9) yes
O2 . Mo1 . O3 . 98.21(9) yes
Mo2 . Mo1 . O4 . 119.08(6) yes
Mo3 . Mo1 . O4 . 31.56(6) yes
O1 . Mo1 . O4 . 104.28(9) yes
O2 . Mo1 . O4 . 99.22(9) yes
O3 . Mo1 . O4 . 143.85(8) yes
Mo2 . Mo1 . O5 . 80.64(5) yes
Mo3 . Mo1 . O5 . 80.41(5) yes
O1 . Mo1 . O5 . 91.44(9) yes
O2 . Mo1 . O5 . 162.89(9) yes
O3 . Mo1 . O5 . 77.85(8) yes
Mo2 . Mo1 . O6 . 45.46(4) yes
Mo3 . Mo1 . O6 . 45.13(4) yes
O1 . Mo1 . O6 . 160.57(8) yes
O2 . Mo1 . O6 . 93.68(8) yes
O3 . Mo1 . O6 . 73.86(7) yes
O4 . Mo1 . O5 . 76.21(8) yes
O4 . Mo1 . O6 . 73.63(7) yes
O5 . Mo1 . O6 . 69.21(7) yes
Mo1 . Mo2 . Mo3 2_565 116.896(11) yes
Mo1 . Mo2 . Mo4 . 89.462(10) yes
Mo3 2_565 Mo2 . Mo4 . 64.179(12) yes
Mo1 . Mo2 . O3 . 31.58(6) yes
Mo3 2_565 Mo2 . O3 . 118.93(6) yes
Mo4 . Mo2 . O3 . 119.45(6) yes
Mo1 . Mo2 . O6 . 48.82(5) yes
Mo3 2_565 Mo2 . O6 . 82.21(5) yes
Mo4 . Mo2 . O6 . 41.78(5) yes
O3 . Mo2 . O6 . 77.69(8) yes
Mo1 . Mo2 . O7 . 132.96(7) yes
Mo3 2_565 Mo2 . O7 . 81.89(7) yes
Mo4 . Mo2 . O7 . 135.58(7) yes
O3 . Mo2 . O7 . 101.40(10) yes
O6 . Mo2 . O7 . 161.15(8) yes
Mo1 . Mo2 . O8 . 89.65(7) yes
Mo3 2_565 Mo2 . O8 . 137.37(7) yes
Mo4 . Mo2 . O8 . 84.82(7) yes
O3 . Mo2 . O8 . 101.29(9) yes
O6 . Mo2 . O8 . 93.91(8) yes
Mo1 . Mo2 . O9 . 87.10(5) yes
Mo3 2_565 Mo2 . O9 . 34.71(5) yes
Mo4 . Mo2 . O9 . 78.87(5) yes
O3 . Mo2 . O9 . 84.25(8) yes
O6 . Mo2 . O9 . 71.80(7) yes
Mo1 . Mo2 . O10 . 122.57(5) yes
Mo3 2_565 Mo2 . O10 . 41.91(5) yes
Mo4 . Mo2 . O10 . 35.06(5) yes
O3 . Mo2 . O10 . 147.38(8) yes
O6 . Mo2 . O10 . 73.77(7) yes
O7 . Mo2 . O8 . 104.65(10) yes
O7 . Mo2 . O9 . 89.36(8) yes
O8 . Mo2 . O9 . 163.39(8) yes
O7 . Mo2 . O10 . 100.55(9) yes
O8 . Mo2 . O10 . 96.12(9) yes
O9 . Mo2 . O10 . 72.17(7) yes
O10 2_565 Mo3 . Mo1 . 86.56(5) yes
O10 2_565 Mo3 . Mo2 2_565 35.05(5) yes
Mo1 . Mo3 . Mo2 2_565 116.541(13) yes
O10 2_565 Mo3 . O9 2_565 71.72(7) yes
Mo1 . Mo3 . O9 2_565 122.19(5) yes
Mo2 2_565 Mo3 . O9 2_565 41.10(5) yes
O10 2_565 Mo3 . Mo4 . 78.88(5) yes
Mo1 . Mo3 . Mo4 . 89.218(17) yes
Mo2 2_565 Mo3 . Mo4 . 63.944(12) yes
O9 2_565 Mo3 . Mo4 . 35.20(5) yes
O10 2_565 Mo3 . O4 . 82.43(8) yes
Mo1 . Mo3 . O4 . 31.92(6) yes
Mo2 2_565 Mo3 . O4 . 117.46(6) yes
O9 2_565 Mo3 . O4 . 145.85(8) yes
Mo4 . Mo3 . O4 . 119.05(6) yes
O10 2_565 Mo3 . O6 . 71.46(7) yes
Mo1 . Mo3 . O6 . 48.60(5) yes
Mo2 2_565 Mo3 . O6 . 81.89(5) yes
O9 2_565 Mo3 . O6 . 73.62(7) yes
Mo4 . Mo3 . O6 . 41.76(5) yes
O10 2_565 Mo3 . O11 . 164.51(8) yes
Mo1 . Mo3 . O11 . 90.04(7) yes
Mo2 2_565 Mo3 . O11 . 137.93(7) yes
O9 2_565 Mo3 . O11 . 97.61(9) yes
Mo4 . Mo3 . O11 . 85.97(7) yes
O10 2_565 Mo3 . O12 . 88.99(8) yes
Mo1 . Mo3 . O12 . 131.00(7) yes
Mo2 2_565 Mo3 . O12 . 82.83(7) yes
O9 2_565 Mo3 . O12 . 102.24(9) yes
Mo4 . Mo3 . O12 . 137.43(7) yes
O4 . Mo3 . O6 . 77.28(8) yes
O4 . Mo3 . O11 . 102.41(9) yes
O6 . Mo3 . O11 . 95.05(8) yes
O4 . Mo3 . O12 . 99.15(9) yes
O6 . Mo3 . O12 . 160.39(8) yes
O11 . Mo3 . O12 . 104.53(10) yes
O6 2_565 Mo4 . Mo2 . 85.92(5) yes
O6 2_565 Mo4 . Mo3 . 86.31(5) yes
Mo2 . Mo4 . Mo3 . 91.670(17) yes
O6 2_565 Mo4 . O9 2_565 77.96(7) yes
Mo2 . Mo4 . O9 2_565 125.20(6) yes
Mo3 . Mo4 . O9 2_565 35.98(5) yes
O6 2_565 Mo4 . O5 2_565 81.28(8) yes
Mo2 . Mo4 . O5 2_565 132.26(6) yes
Mo3 . Mo4 . O5 2_565 132.67(6) yes
O9 2_565 Mo4 . O5 2_565 96.69(8) yes
O6 2_565 Mo4 . O6 . 75.91(8) yes
Mo2 . Mo4 . O6 . 46.52(5) yes
Mo3 . Mo4 . O6 . 46.37(5) yes
O9 2_565 Mo4 . O6 . 78.71(7) yes
O5 2_565 Mo4 . O6 . 157.19(8) yes
O6 2_565 Mo4 . O10 . 78.13(7) yes
Mo2 . Mo4 . O10 . 36.14(6) yes
Mo3 . Mo4 . O10 . 125.66(6) yes
O9 2_565 Mo4 . O10 . 150.73(8) yes
O5 2_565 Mo4 . O10 . 96.12(9) yes
O6 2_565 Mo4 . O13 . 173.53(8) yes
Mo2 . Mo4 . O13 . 89.30(7) yes
Mo3 . Mo4 . O13 . 89.49(7) yes
O9 2_565 Mo4 . O13 . 101.40(9) yes
O5 2_565 Mo4 . O13 . 105.17(9) yes
O6 . Mo4 . O10 . 79.30(8) yes
O6 . Mo4 . O13 . 97.63(9) yes
O10 . Mo4 . O13 . 100.46(9) yes
Mo1 . O3 . Mo2 . 117.47(10) yes
Mo1 . O4 . Mo3 . 116.52(10) yes
Mo1 . O5 . Mo4 2_565 117.27(9) yes
Mo2 . O6 . Mo4 2_565 97.20(7) yes
Mo2 . O6 . Mo3 . 163.27(9) yes
Mo4 2_565 O6 . Mo3 . 97.77(7) yes
Mo2 . O6 . Mo1 . 85.72(6) yes
Mo4 2_565 O6 . Mo1 . 92.23(7) yes
Mo3 . O6 . Mo1 . 86.27(6) yes
Mo2 . O6 . Mo4 . 91.70(7) yes
Mo4 2_565 O6 . Mo4 . 104.09(8) yes
Mo3 . O6 . Mo4 . 91.87(7) yes
Mo1 . O6 . Mo4 . 163.68(9) yes
Mo2 . O9 . Mo3 2_565 104.20(8) yes
Mo2 . O9 . Mo4 2_565 110.38(8) yes
Mo3 2_565 O9 . Mo4 2_565 108.82(9) yes
Mo3 2_565 O10 . Mo2 . 103.04(8) yes
Mo3 2_565 O10 . Mo4 . 110.15(8) yes
Mo2 . O10 . Mo4 . 108.80(9) yes
C1 . N1 . C3 . 113.0(2) yes
C1 . N1 . C4 . 109.1(2) yes
C3 . N1 . C4 . 110.6(2) yes
C2 . N2 . C5 . 111.2(2) yes
N1 . C1 . C2 . 111.3(2) yes
C1 . C2 . N2 . 109.5(2) yes
N2 . C5 . C6 . 111.3(2) yes

loop_
_geom_bond_atom_site_label_1
_geom_bond_site_symmetry_1
_geom_bond_atom_site_label_2
_geom_bond_site_symmetry_2
_geom_bond_distance
_geom_bond_publ_flag
Mo1 . O1 . 1.702(2) yes
Mo1 . O2 . 1.703(2) yes
Mo1 . O3 . 1.923(2) yes
Mo1 . O4 . 1.9333(19) yes
Mo1 . O5 . 2.2839(19) yes
Mo1 . O6 . 2.4595(19) yes
Mo2 . O3 . 1.889(2) yes
Mo2 . O6 . 2.3293(19) yes
Mo2 . O7 . 1.694(2) yes
Mo2 . O8 . 1.721(2) yes
Mo2 . O9 . 2.2998(19) yes
Mo2 . O10 . 1.9992(19) yes
Mo3 . O10 2_565 2.3255(19) yes
Mo3 . O9 2_565 1.9919(19) yes
Mo3 . O4 . 1.9142(19) yes
Mo3 . O6 . 2.3241(19) yes
Mo3 . O11 . 1.700(2) yes
Mo3 . O12 . 1.699(2) yes
Mo4 . O6 2_565 2.3348(19) yes
Mo4 . O9 2_565 1.9546(19) yes
Mo4 . O5 2_565 1.7512(19) yes
Mo4 . O6 . 2.1388(19) yes
Mo4 . O10 . 1.9470(19) yes
Mo4 . O13 . 1.698(2) yes
N1 . C1 . 1.496(3) yes
N1 . C3 . 1.498(4) yes
N1 . C4 . 1.491(4) yes
N1 . H1 . 1.000 no
N2 . C2 . 1.483(3) yes
N2 . C5 . 1.497(4) yes
N2 . H6 . 1.000 no
N2 . H7 . 1.000 no
C1 . C2 . 1.509(4) yes
C1 . H2 . 1.000 no
C1 . H3 . 1.000 no
C2 . H4 . 1.000 no
C2 . H5 . 1.000 no
C3 . H8 . 1.000 no
C3 . H9 . 1.000 no
C3 . H10 . 1.000 no
C4 . H11 . 1.000 no
C4 . H12 . 1.000 no
C4 . H13 . 1.000 no
C5 . C6 . 1.514(4) yes
C5 . H14 . 1.000 no
C5 . H15 . 1.000 no
C6 . H16 . 1.000 no
C6 . H17 . 1.000 no
C6 . H18 . 1.000 no

loop_
_geom_hbond_atom_site_label_D
_geom_hbond_site_symmetry_D
_geom_hbond_atom_site_label_H
_geom_hbond_site_symmetry_H
_geom_hbond_atom_site_label_A
_geom_hbond_site_symmetry_A
_geom_hbond_angle_DHA
_geom_hbond_distance_DH
_geom_hbond_distance_HA
_geom_hbond_distance_DA
_geom_hbond_publ_flag
N1 . H1 . O4 4_565 169 1.00 1.81 2.801(2) yes
N2 . H6 . O1 . 164 1.00 1.88 2.854(2) yes
N2 . H7 . O8 1_655 147 1.00 1.96 2.846(2) yes
